data_7247378
loop_
_publ_author_name
'Krishna, Anugam V.'
'Sanwal, Shyam D.'
'Rath, Sibani'
'Lakshmi, P. R.'
'Ramachary, Dhevalapally B.'

_publ_section_title
;
 Conformation-controlled catalytic asymmetric synthesis of Swaminathan
 ketones
;
_journal_issue 2
_journal_name_full 'Green Chemistry'
_journal_page_first 771
_journal_page_last 784
_journal_paper_doi 10.1039/D3GC02975A
_journal_volume 26
_journal_year 2024
_chemical_formula_moiety 'C18 H22 O3'
_chemical_formula_sum 'C18 H22 O3'
_chemical_formula_weight 286.35
_space_group_crystal_system orthorhombic
_space_group_IT_number 33
_space_group_name_Hall 'P 2c -2n'
_space_group_name_H-M_alt 'P n a 21'
_atom_sites_solution_hydrogens geom
_atom_sites_solution_primary dual
_audit_creation_date 2022-12-15
_audit_creation_method
;
Olex2 1.3-ac4
(compiled 2018.12.18 svn.r3554 for Rigaku Oxford Diffraction, GUI svn.r1)
;
_audit_update_record
;
2023-04-23 deposited with the CCDC.	2023-09-12 downloaded from the CCDC.
;
_cell_angle_alpha 90
_cell_angle_beta 90
_cell_angle_gamma 90
_cell_formula_units_Z 4
_cell_length_a 8.6941(4)
_cell_length_b 17.9069(10)
_cell_length_c 10.1924(5)
_cell_measurement_reflns_used 4760
_cell_measurement_temperature 299.00
_cell_measurement_theta_max 22.0080
_cell_measurement_theta_min 2.2690
_cell_volume 1586.80(14)
_computing_cell_refinement 'CrysAlisPro 1.171.40.35a (Rigaku OD, 2018)'
_computing_data_collection 'CrysAlisPro 1.171.40.35a (Rigaku OD, 2018)'
_computing_data_reduction 'CrysAlisPro 1.171.40.35a (Rigaku OD, 2018)'
_computing_molecular_graphics 'Olex2 (Dolomanov et al., 2009)'
_computing_publication_material 'Olex2 (Dolomanov et al., 2009)'
_computing_structure_refinement 'ShelXL (Sheldrick, 2015)'
_computing_structure_solution 'ShelXT (Sheldrick, 2015)'
_diffrn_ambient_environment air
_diffrn_ambient_temperature 299.00
_diffrn_detector 'CCD plate'
_diffrn_detector_area_resol_mean 10.0000
_diffrn_detector_type HyPix3000
_diffrn_measured_fraction_theta_full 1.000
_diffrn_measured_fraction_theta_max 1.000
_diffrn_measurement_details
;
List of Runs (angles in degrees, time in seconds):

  # Type    Start    End  Width  t~exp~   \w     \q     \k     \f   Frames
#--------------------------------------------------------------------------
  1  \w    -20.00   9.00   0.50   11.17    --  -15.60 -45.00  60.00   58
  2  \w      8.00  44.00   0.50   11.17    --   16.22 -94.00  30.00   72
  3  \w     11.00  72.00   0.50   11.17    --   16.22-127.00  87.00  122
  4  \w    -37.00   4.00   0.50   11.17    --   16.22 -94.00  30.00   82
  5  \w    -74.00 -28.00   0.50   11.17    --  -15.60 -45.00  60.00   92
  6  \w    -51.00 -10.00   0.50   11.17    --  -15.60 125.00  30.00   82
  7  \w    -86.00 -24.00   0.50   11.17    --  -15.60 151.00  57.00  124
  8  \w    -70.00 -26.00   0.50   11.17    --  -15.60 125.00 150.00   88
  9  \w    -97.00  63.00   0.50   11.17    --  -15.60  -9.00 -80.00  320
;
_diffrn_measurement_device 'four-circle diffractometer'
_diffrn_measurement_device_type 'XtaLAB Synergy, Single source at offset/far, HyPix3000'
_diffrn_measurement_method '\w scans'
_diffrn_orient_matrix_type 'CrysAlisPro convention (1999,Acta A55,543-557)'
_diffrn_orient_matrix_UB_11 0.0629045000
_diffrn_orient_matrix_UB_12 -0.0112128000
_diffrn_orient_matrix_UB_13 0.0244118000
_diffrn_orient_matrix_UB_21 0.0505886000
_diffrn_orient_matrix_UB_22 -0.0012810000
_diffrn_orient_matrix_UB_23 -0.0310715000
_diffrn_orient_matrix_UB_31 0.0112399000
_diffrn_orient_matrix_UB_32 0.0686543000
_diffrn_orient_matrix_UB_33 0.0033869000
_diffrn_radiation_monochromator mirror
_diffrn_radiation_probe x-ray
_diffrn_radiation_type MoK\a
_diffrn_radiation_wavelength 0.71073
_diffrn_reflns_av_R_equivalents 0.0325
_diffrn_reflns_av_unetI/netI 0.0315
_diffrn_reflns_Laue_measured_fraction_full 1.000
_diffrn_reflns_Laue_measured_fraction_max 1.000
_diffrn_reflns_limit_h_max 10
_diffrn_reflns_limit_h_min -9
_diffrn_reflns_limit_k_max 20
_diffrn_reflns_limit_k_min -21
_diffrn_reflns_limit_l_max 12
_diffrn_reflns_limit_l_min -10
_diffrn_reflns_number 9467
_diffrn_reflns_point_group_measured_fraction_full 0.883
_diffrn_reflns_point_group_measured_fraction_max 0.882
_diffrn_reflns_theta_full 25.027
_diffrn_reflns_theta_max 25.027
_diffrn_reflns_theta_min 2.275
_diffrn_source 'micro-focus sealed X-ray tube'
_diffrn_source_type 'PhotonJet (Mo) X-ray Source'
_exptl_absorpt_coefficient_mu 0.080
_exptl_absorpt_correction_T_max 1.00000
_exptl_absorpt_correction_T_min 0.70880
_exptl_absorpt_correction_type multi-scan
_exptl_absorpt_process_details
;
CrysAlisPro 1.171.40.35a (Rigaku Oxford Diffraction, 2018)
Empirical absorption correction using spherical harmonics,
 implemented in SCALE3 ABSPACK scaling algorithm.
;
_exptl_crystal_colour 'clear whiteish white'
_exptl_crystal_colour_lustre clear
_exptl_crystal_colour_modifier whiteish
_exptl_crystal_colour_primary white
_exptl_crystal_density_diffrn 1.199
_exptl_crystal_description block
_exptl_crystal_F_000 616
_exptl_crystal_size_max 0.21
_exptl_crystal_size_mid 0.2
_exptl_crystal_size_min 0.16
_refine_diff_density_max 0.116
_refine_diff_density_min -0.132
_refine_diff_density_rms 0.035
_refine_ls_abs_structure_details
;
 Flack x determined using 619 quotients [(I+)-(I-)]/[(I+)+(I-)]
 (Parsons, Flack and Wagner, Acta Cryst. B69 (2013) 249-259).
;
_refine_ls_abs_structure_Flack -0.9(7)
_refine_ls_extinction_method none
_refine_ls_goodness_of_fit_ref 1.040
_refine_ls_hydrogen_treatment constr
_refine_ls_matrix_type full
_refine_ls_number_parameters 191
_refine_ls_number_reflns 2473
_refine_ls_number_restraints 1
_refine_ls_restrained_S_all 1.040
_refine_ls_R_factor_all 0.0566
_refine_ls_R_factor_gt 0.0434
_refine_ls_shift/su_max 0.000
_refine_ls_shift/su_mean 0.000
_refine_ls_structure_factor_coef Fsqd
_refine_ls_weighting_details 'w=1/[\s^2^(Fo^2^)+(0.0574P)^2^+0.0363P] where P=(Fo^2^+2Fc^2^)/3'
_refine_ls_weighting_scheme calc
_refine_ls_wR_factor_gt 0.0984
_refine_ls_wR_factor_ref 0.1091
_reflns_Friedel_coverage 0.662
_reflns_Friedel_fraction_full 0.750
_reflns_Friedel_fraction_max 0.749
_reflns_number_gt 1948
_reflns_number_total 2473
_reflns_threshold_expression 'I > 2\s(I)'
_cod_data_source_file d3gc02975a4.cif
_cod_data_source_block dbr54
_cod_depositor_comments 'Adding full bibliography for 7247377--7247381.cif.'
_cod_database_code 7247378
_shelx_shelxl_version_number 2018/3
_chemical_oxdiff_formula 'C H O'
_shelx_space_group_comment
;
The symmetry employed for this shelxl refinement is uniquely defined
by the following loop, which should always be used as a source of
symmetry information in preference to the above space-group names.
They are only intended as comments.
;
_shelx_estimated_absorpt_t_max 0.987
_shelx_estimated_absorpt_t_min 0.983
_reflns_odcompleteness_completeness 99.89
_reflns_odcompleteness_iscentric 1
_reflns_odcompleteness_theta 26.32
_olex2_refinement_description
;
1. Fixed Uiso
 At 1.2 times of:
  All C(H) groups, All C(H,H) groups
 At 1.5 times of:
  All C(H,H,H) groups
2.a Secondary CH2 refined with riding coordinates:
 C16(H16A,H16B), C2(H2A,H2B), C8(H8A,H8B), C5(H5A,H5B), C15(H15A,H15B), C3(H3A,
 H3B), C4(H4A,H4B)
2.b Aromatic/amide H refined with riding coordinates:
 C10(H10), C11(H11), C12(H12), C14(H14), C13(H13)
2.c Idealised Me refined as rotating group:
 C18(H18A,H18B,H18C)
;
_olex2_submission_special_instructions 'No special instructions were received'
_oxdiff_exptl_absorpt_empirical_details
;
Empirical correction (ABSPACK) includes:
- Absorption correction using spherical harmonics
- Frame scaling
;
_oxdiff_exptl_absorpt_empirical_full_max 1.690
_oxdiff_exptl_absorpt_empirical_full_min 0.553

loop_
_space_group_symop_operation_xyz
'x, y, z'
'-x, -y, z+1/2'
'x+1/2, -y+1/2, z'
'-x+1/2, y+1/2, z+1/2'

loop_
_atom_site_label
_atom_site_type_symbol
_atom_site_fract_x
_atom_site_fract_y
_atom_site_fract_z
_atom_site_U_iso_or_equiv
_atom_site_adp_type
_atom_site_occupancy
_atom_site_site_symmetry_order
_atom_site_calc_flag
_atom_site_refinement_flags_posn
_atom_site_refinement_flags_adp
_atom_site_refinement_flags_occupancy
_atom_site_disorder_assembly
_atom_site_disorder_group
O1 O 0.6112(3) 0.46896(14) 0.5180(3) 0.0686(7) Uani 1 1 d . . . . .
O2 O 0.7849(3) 0.62102(14) 0.1850(2) 0.0715(7) Uani 1 1 d . . . . .
C6 C 0.7267(4) 0.5675(2) 0.2383(3) 0.0534(8) Uani 1 1 d . . . . .
C9 C 0.6616(4) 0.65639(18) 0.5846(4) 0.0537(8) Uani 1 1 d . . . . .
C1 C 0.7032(4) 0.50324(18) 0.4526(3) 0.0515(8) Uani 1 1 d . . . . .
C7 C 0.6573(3) 0.57357(17) 0.3759(3) 0.0486(8) Uani 1 1 d . . . . .
O3 O 0.1691(3) 0.5964(3) 0.3285(4) 0.1356(16) Uani 1 1 d . . . . .
C16 C 0.4179(3) 0.6390(2) 0.2760(3) 0.0555(8) Uani 1 1 d . . . . .
H16A H 0.449627 0.686811 0.311457 0.067 Uiso 1 1 calc R . . . .
H16B H 0.463028 0.634099 0.189368 0.067 Uiso 1 1 calc R . . . .
C2 C 0.8658(4) 0.4763(2) 0.4408(3) 0.0611(9) Uani 1 1 d . . . . .
H2A H 0.899863 0.456040 0.524175 0.073 Uiso 1 1 calc R . . . .
H2B H 0.932641 0.517672 0.418026 0.073 Uiso 1 1 calc R . . . .
C10 C 0.7152(4) 0.6180(2) 0.6919(4) 0.0612(9) Uani 1 1 d . . . . .
H10 H 0.791024 0.581982 0.680253 0.073 Uiso 1 1 calc R . . . .
C17 C 0.2466(4) 0.6383(2) 0.2631(4) 0.0667(10) Uani 1 1 d . . . . .
C8 C 0.7242(4) 0.64299(18) 0.4489(3) 0.0583(9) Uani 1 1 d . . . . .
H8A H 0.834907 0.637202 0.455088 0.070 Uiso 1 1 calc R . . . .
H8B H 0.704294 0.686999 0.396066 0.070 Uiso 1 1 calc R . . . .
C5 C 0.7196(4) 0.4930(2) 0.1711(3) 0.0632(9) Uani 1 1 d . . . . .
H5A H 0.707840 0.500571 0.077421 0.076 Uiso 1 1 calc R . . . .
H5B H 0.630256 0.465859 0.202255 0.076 Uiso 1 1 calc R . . . .
C15 C 0.4804(3) 0.57755(17) 0.3628(3) 0.0517(8) Uani 1 1 d . . . . .
H15A H 0.444268 0.530061 0.329006 0.062 Uiso 1 1 calc R . . . .
H15B H 0.437112 0.583702 0.449851 0.062 Uiso 1 1 calc R . . . .
C3 C 0.8757(4) 0.4157(2) 0.3345(4) 0.0686(10) Uani 1 1 d . . . . .
H3A H 0.972514 0.389269 0.343790 0.082 Uiso 1 1 calc R . . . .
H3B H 0.793400 0.379959 0.348047 0.082 Uiso 1 1 calc R . . . .
C11 C 0.6599(5) 0.6314(2) 0.8159(4) 0.0722(11) Uani 1 1 d . . . . .
H11 H 0.699529 0.605018 0.886874 0.087 Uiso 1 1 calc R . . . .
C12 C 0.5475(5) 0.6831(3) 0.8355(5) 0.0832(12) Uani 1 1 d . . . . .
H12 H 0.509750 0.692050 0.919387 0.100 Uiso 1 1 calc R . . . .
C14 C 0.5467(5) 0.7088(2) 0.6068(4) 0.0824(13) Uani 1 1 d . . . . .
H14 H 0.506765 0.735751 0.536576 0.099 Uiso 1 1 calc R . . . .
C18 C 0.1773(4) 0.6893(2) 0.1643(4) 0.0739(11) Uani 1 1 d . . . . .
H18A H 0.067331 0.684327 0.166143 0.111 Uiso 1 1 calc GR . . . .
H18B H 0.214724 0.676589 0.078593 0.111 Uiso 1 1 calc GR . . . .
H18C H 0.204947 0.739929 0.184441 0.111 Uiso 1 1 calc GR . . . .
C4 C 0.8645(4) 0.4462(2) 0.1965(4) 0.0749(11) Uani 1 1 d . . . . .
H4A H 0.866165 0.404796 0.135180 0.090 Uiso 1 1 calc R . . . .
H4B H 0.954273 0.476840 0.179176 0.090 Uiso 1 1 calc R . . . .
C13 C 0.4912(6) 0.7214(3) 0.7312(5) 0.0980(15) Uani 1 1 d . . . . .
H13 H 0.414136 0.756687 0.744066 0.118 Uiso 1 1 calc R . . . .

loop_
_atom_site_aniso_label
_atom_site_aniso_U_11
_atom_site_aniso_U_22
_atom_site_aniso_U_33
_atom_site_aniso_U_23
_atom_site_aniso_U_13
_atom_site_aniso_U_12
O1 0.0736(16) 0.0637(16) 0.0685(15) 0.0175(13) 0.0168(14) -0.0075(13)
O2 0.0727(16) 0.0732(18) 0.0687(16) 0.0215(15) 0.0117(14) -0.0096(13)
C6 0.0440(16) 0.066(2) 0.0502(19) 0.0129(18) -0.0038(14) -0.0038(16)
C9 0.0562(18) 0.0442(18) 0.061(2) -0.0001(16) -0.0126(16) -0.0061(15)
C1 0.0590(19) 0.053(2) 0.0423(16) 0.0006(16) 0.0003(15) -0.0094(15)
C7 0.0490(16) 0.0489(18) 0.0477(18) 0.0054(14) 0.0003(14) -0.0109(13)
O3 0.0559(17) 0.197(4) 0.154(3) 0.088(3) -0.0019(19) -0.021(2)
C16 0.0518(18) 0.057(2) 0.058(2) -0.0007(16) 0.0022(16) -0.0078(15)
C2 0.0571(19) 0.067(2) 0.060(2) 0.0140(19) -0.0090(17) -0.0079(16)
C10 0.0565(18) 0.063(2) 0.064(2) 0.0011(19) -0.0081(18) 0.0013(16)
C17 0.0510(19) 0.079(3) 0.070(2) -0.001(2) -0.0023(18) -0.0009(18)
C8 0.0606(19) 0.053(2) 0.061(2) 0.0057(18) -0.0100(17) -0.0159(16)
C5 0.062(2) 0.081(3) 0.0470(19) 0.0000(19) 0.0007(16) -0.0076(18)
C15 0.0484(16) 0.0513(18) 0.0555(18) 0.0006(16) 0.0023(15) -0.0090(14)
C3 0.062(2) 0.069(2) 0.075(3) 0.005(2) 0.0071(19) 0.0091(17)
C11 0.085(3) 0.071(3) 0.061(2) 0.004(2) -0.007(2) -0.014(2)
C12 0.090(3) 0.085(3) 0.074(3) -0.019(3) 0.008(2) -0.011(2)
C14 0.104(3) 0.059(2) 0.085(3) -0.015(2) -0.029(2) 0.023(2)
C18 0.065(2) 0.070(3) 0.086(3) -0.011(2) -0.014(2) 0.0103(18)
C4 0.073(2) 0.088(3) 0.064(3) 0.000(2) 0.012(2) 0.008(2)
C13 0.104(3) 0.087(3) 0.104(4) -0.033(3) -0.011(3) 0.031(3)

loop_
_atom_type_symbol
_atom_type_description
_atom_type_scat_dispersion_real
_atom_type_scat_dispersion_imag
_atom_type_scat_source
C C 0.0033 0.0016 'International Tables Vol C Tables 4.2.6.8 and 6.1.1.4'
H H 0.0000 0.0000 'International Tables Vol C Tables 4.2.6.8 and 6.1.1.4'
O O 0.0106 0.0060 'International Tables Vol C Tables 4.2.6.8 and 6.1.1.4'

loop_
_geom_angle_atom_site_label_1
_geom_angle_atom_site_label_2
_geom_angle_atom_site_label_3
_geom_angle
_geom_angle_site_symmetry_1
_geom_angle_site_symmetry_3
_geom_angle_publ_flag
O2 C6 C7 121.3(3) . . ?
O2 C6 C5 121.1(3) . . ?
C5 C6 C7 117.7(3) . . ?
C10 C9 C8 122.0(3) . . ?
C10 C9 C14 116.9(4) . . ?
C14 C9 C8 121.2(3) . . ?
O1 C1 C7 121.7(3) . . ?
O1 C1 C2 120.3(3) . . ?
C2 C1 C7 118.0(3) . . ?
C6 C7 C1 107.8(3) . . ?
C6 C7 C8 110.3(3) . . ?
C6 C7 C15 108.5(2) . . ?
C1 C7 C8 108.3(3) . . ?
C1 C7 C15 109.9(2) . . ?
C15 C7 C8 112.0(3) . . ?
C17 C16 C15 113.8(3) . . ?
C1 C2 C3 109.7(3) . . ?
C9 C10 C11 121.8(3) . . ?
O3 C17 C16 120.7(4) . . ?
O3 C17 C18 121.9(4) . . ?
C18 C17 C16 117.3(4) . . ?
C9 C8 C7 115.5(3) . . ?
C6 C5 C4 112.0(3) . . ?
C16 C15 C7 116.2(2) . . ?
C4 C3 C2 113.4(3) . . ?
C12 C11 C10 120.3(4) . . ?
C13 C12 C11 119.3(4) . . ?
C13 C14 C9 120.9(4) . . ?
C3 C4 C5 114.0(3) . . ?
C12 C13 C14 120.8(4) . . ?

loop_
_geom_bond_atom_site_label_1
_geom_bond_atom_site_label_2
_geom_bond_distance
_geom_bond_site_symmetry_2
_geom_bond_publ_flag
O1 C1 1.209(3) . ?
O2 C6 1.212(4) . ?
C6 C7 1.531(5) . ?
C6 C5 1.501(5) . ?
C9 C10 1.373(5) . ?
C9 C8 1.505(5) . ?
C9 C14 1.390(5) . ?
C1 C7 1.535(4) . ?
C1 C2 1.499(4) . ?
C7 C8 1.561(4) . ?
C7 C15 1.545(4) . ?
O3 C17 1.209(5) . ?
C16 C17 1.496(5) . ?
C16 C15 1.512(4) . ?
C2 C3 1.536(5) . ?
C10 C11 1.374(6) . ?
C17 C18 1.487(5) . ?
C5 C4 1.534(5) . ?
C3 C4 1.512(5) . ?
C11 C12 1.361(6) . ?
C12 C13 1.356(7) . ?
C14 C13 1.376(6) . ?
